data_4074070
loop_
_publ_author_name
'Chadha, Preeti'
'Dutton, Jason L.'
'Sgro, Michael J.'
'Ragogna, Paul J.'

_publ_section_title
;
 Synthesis of Neutral Mixed Sandwich CH2-SiR2Bridged [2]Cobaltoarenophanes
 from the Dilithiation of Cb*CoCp [Co(\h4-C4Me4)(\h5-C5H5)]
;
_journal_issue 25
_journal_name_full Organometallics
_journal_page_first 6063
_journal_paper_doi 10.1021/om700900e
_journal_volume 26
_journal_year 2007
_chemical_formula_sum 'C19 H29 Co Si'
_chemical_formula_weight 344.44
_chemical_name_systematic
; 
 ? 
;
_space_group_IT_number 14
_symmetry_cell_setting monoclinic
_symmetry_space_group_name_Hall '-P 2ybc'
_symmetry_space_group_name_H-M 'P 1 21/c 1'
_atom_sites_solution_hydrogens geom
_atom_sites_solution_primary direct
_atom_sites_solution_secondary difmap
_audit_creation_method SHELXL-97
_cell_angle_alpha 90.00
_cell_angle_beta 103.99(3)
_cell_angle_gamma 90.00
_cell_formula_units_Z 4
_cell_length_a 12.898(3)
_cell_length_b 17.481(4)
_cell_length_c 8.2913(17)
_cell_measurement_reflns_used 14374
_cell_measurement_temperature 150(2)
_cell_measurement_theta_max 27.48
_cell_measurement_theta_min 2.04
_cell_volume 1814.0(7)
_computing_cell_refinement 'DENZO-SMN (Otwinowski & Minor, 1997)'
_computing_data_collection 'COLLECT (Nonius, 1997-2001)'
_computing_data_reduction DENZO-SMN
_computing_molecular_graphics 'SHELXTL/PC (Sheldrick, 2001)'
_computing_publication_material SHELXTL/PC
_computing_structure_refinement 'SHELXL-97 (Sheldrick, 1997)'
_computing_structure_solution 'SHELXS-97 (Sheldrick, 1990)'
_diffrn_ambient_temperature 150(2)
_diffrn_measured_fraction_theta_full .998
_diffrn_measured_fraction_theta_max .998
_diffrn_measurement_device_type 'Nonius Kappa-CCD'
_diffrn_measurement_method '\f scans, and \w scans with \k offsets'
_diffrn_radiation_monochromator graphite
_diffrn_radiation_source 'fine-focus sealed tube'
_diffrn_radiation_type MoK\a
_diffrn_radiation_wavelength 0.71073
_diffrn_reflns_av_R_equivalents 0.0319
_diffrn_reflns_av_sigmaI/netI 0.0359
_diffrn_reflns_limit_h_max 16
_diffrn_reflns_limit_h_min -16
_diffrn_reflns_limit_k_max 22
_diffrn_reflns_limit_k_min -22
_diffrn_reflns_limit_l_max 10
_diffrn_reflns_limit_l_min -10
_diffrn_reflns_number 7821
_diffrn_reflns_theta_full 27.50
_diffrn_reflns_theta_max 27.50
_diffrn_reflns_theta_min 2.33
_exptl_absorpt_coefficient_mu 1.005
_exptl_absorpt_correction_T_max 0.8639
_exptl_absorpt_correction_T_min 0.7075
_exptl_absorpt_correction_type multi-scan
_exptl_absorpt_process_details 'DENZO-SMN (Otwinowski & Minor, 1997)'
_exptl_crystal_colour orange
_exptl_crystal_density_diffrn 1.261
_exptl_crystal_density_method 'not measured'
_exptl_crystal_description block
_exptl_crystal_F_000 736
_exptl_crystal_size_max 0.37
_exptl_crystal_size_mid 0.30
_exptl_crystal_size_min 0.15
_refine_diff_density_max .353
_refine_diff_density_min -.437
_refine_diff_density_rms .072
_refine_ls_extinction_method none
_refine_ls_goodness_of_fit_ref 1.064
_refine_ls_hydrogen_treatment mixed
_refine_ls_matrix_type full
_refine_ls_number_parameters 197
_refine_ls_number_reflns 4163
_refine_ls_number_restraints 0
_refine_ls_restrained_S_all 1.064
_refine_ls_R_factor_all 0.0403
_refine_ls_R_factor_gt 0.0350
_refine_ls_shift/su_max 0.001
_refine_ls_shift/su_mean 0.000
_refine_ls_structure_factor_coef Fsqd
_refine_ls_weighting_details 'calc w=1/[\s^2^(Fo^2^)+(0.0533P)^2^+0.6780P] where P=(Fo^2^+2Fc^2^)/3'
_refine_ls_weighting_scheme calc
_refine_ls_wR_factor_gt 0.0955
_refine_ls_wR_factor_ref 0.0986
_reflns_number_gt 3704
_reflns_number_total 4163
_reflns_threshold_expression >2sigma(I)
_cod_data_source_file om700900e-file001.cif
_cod_data_source_block 6a
_cod_original_cell_volume 1813.9(6)
_cod_original_sg_symbol_H-M P2(1)/c
_cod_database_code 4074070

loop_
_symmetry_equiv_pos_as_xyz
'x, y, z'
'-x, y+1/2, -z+1/2'
'-x, -y, -z'
'x, -y-1/2, z-1/2'

loop_
_atom_site_label
_atom_site_type_symbol
_atom_site_fract_x
_atom_site_fract_y
_atom_site_fract_z
_atom_site_U_iso_or_equiv
_atom_site_adp_type
_atom_site_occupancy
_atom_site_symmetry_multiplicity
_atom_site_calc_flag
_atom_site_refinement_flags
Co1 Co 0.268156(18) 0.116231(13) 0.31579(3) 0.02101(9) Uani 1 1 d .
Si1 Si 0.20046(4) -0.04916(3) 0.20278(5) 0.01982(12) Uani 1 1 d .
C2 C 0.18792(15) 0.10719(10) 0.0696(2) 0.0263(4) Uani 1 1 d .
H2A H 0.2216 0.0944 -0.0238 0.032 Uiso 1 1 calc R
C10 C 0.30824(14) -0.04611(10) 0.4069(2) 0.0229(3) Uani 1 1 d .
H10A H 0.2765 -0.0598 0.5005 0.027 Uiso 1 1 calc R
H10B H 0.3649 -0.0838 0.4031 0.027 Uiso 1 1 calc R
C1 C 0.14985(13) 0.05211(10) 0.1711(2) 0.0219(3) Uani 1 1 d .
C7 C 0.41720(14) 0.08193(10) 0.3475(2) 0.0231(4) Uani 1 1 d .
C9 C 0.34853(14) 0.09567(11) 0.5462(2) 0.0241(4) Uani 1 1 d .
C6 C 0.35585(13) 0.03289(10) 0.43384(19) 0.0210(3) Uani 1 1 d .
C5 C 0.10901(14) 0.09627(11) 0.2884(2) 0.0281(4) Uani 1 1 d .
H5A H 0.0758 0.0748 0.3758 0.034 Uiso 1 1 calc R
C8 C 0.40933(14) 0.14487(11) 0.4605(2) 0.0247(4) Uani 1 1 d .
C13 C 0.31006(17) 0.10239(12) 0.7013(2) 0.0315(4) Uani 1 1 d .
H13A H 0.2476 0.0694 0.6930 0.047 Uiso 1 1 calc R
H13B H 0.2903 0.1556 0.7160 0.047 Uiso 1 1 calc R
H13C H 0.3670 0.0866 0.7967 0.047 Uiso 1 1 calc R
C12 C 0.45927(17) 0.22164(11) 0.4948(2) 0.0351(4) Uani 1 1 d .
H12A H 0.4133 0.2547 0.5429 0.053 Uiso 1 1 calc R
H12B H 0.4683 0.2442 0.3908 0.053 Uiso 1 1 calc R
H12C H 0.5292 0.2166 0.5731 0.053 Uiso 1 1 calc R
C11 C 0.47983(15) 0.07049(12) 0.2203(2) 0.0298(4) Uani 1 1 d .
H11A H 0.4787 0.1176 0.1560 0.045 Uiso 1 1 calc R
H11B H 0.4482 0.0287 0.1456 0.045 Uiso 1 1 calc R
H11C H 0.5538 0.0575 0.2756 0.045 Uiso 1 1 calc R
C3 C 0.17291(16) 0.18216(11) 0.1249(2) 0.0340(4) Uani 1 1 d .
H3A H 0.1946 0.2308 0.0787 0.041 Uiso 1 1 calc R
C4 C 0.12373(16) 0.17571(11) 0.2606(2) 0.0344(4) Uani 1 1 d .
H4A H 0.1041 0.2191 0.3261 0.041 Uiso 1 1 calc R
C17 C 0.26264(14) -0.07304(11) 0.0242(2) 0.0252(4) Uani 1 1 d .
H17A H 0.3031 -0.0265 0.0047 0.030 Uiso 1 1 calc R
C14 C 0.09329(15) -0.12032(10) 0.2188(2) 0.0277(4) Uani 1 1 d .
H14A H 0.0414 -0.1222 0.1077 0.033 Uiso 1 1 calc R
C19 C 0.17715(17) -0.08719(13) -0.1367(2) 0.0373(5) Uani 1 1 d .
H19A H 0.2116 -0.0941 -0.2289 0.056 Uiso 1 1 calc R
H19B H 0.1287 -0.0432 -0.1596 0.056 Uiso 1 1 calc R
H19C H 0.1365 -0.1333 -0.1245 0.056 Uiso 1 1 calc R
C18 C 0.34328(18) -0.13872(13) 0.0590(3) 0.0398(5) Uani 1 1 d .
H18A H 0.3088 -0.1847 0.0894 0.060 Uiso 1 1 calc R
H18B H 0.4037 -0.1245 0.1507 0.060 Uiso 1 1 calc R
H18C H 0.3690 -0.1491 -0.0408 0.060 Uiso 1 1 calc R
C16 C 0.03063(18) -0.09727(14) 0.3457(3) 0.0404(5) Uani 1 1 d .
H16A H -0.0244 -0.1358 0.3473 0.061 Uiso 1 1 calc R
H16B H -0.0034 -0.0475 0.3151 0.061 Uiso 1 1 calc R
H16C H 0.0794 -0.0938 0.4562 0.061 Uiso 1 1 calc R
C15 C 0.1378(2) -0.20105(13) 0.2573(4) 0.0544(7) Uani 1 1 d .
H15A H 0.1961 -0.2000 0.3582 0.082 Uiso 1 1 calc R
H15B H 0.1649 -0.2199 0.1640 0.082 Uiso 1 1 calc R
H15C H 0.0810 -0.2350 0.2745 0.082 Uiso 1 1 calc R

loop_
_atom_site_aniso_label
_atom_site_aniso_U_11
_atom_site_aniso_U_22
_atom_site_aniso_U_33
_atom_site_aniso_U_23
_atom_site_aniso_U_13
_atom_site_aniso_U_12
Co1 0.02178(15) 0.02037(15) 0.01829(14) 0.00140(8) -0.00022(10) 0.00066(9)
Si1 0.0194(2) 0.0200(2) 0.0191(2) 0.00057(17) 0.00290(17) 0.00015(18)
C2 0.0298(10) 0.0263(9) 0.0180(8) 0.0018(7) -0.0035(7) 0.0013(7)
C10 0.0245(8) 0.0220(8) 0.0209(8) 0.0042(6) 0.0033(6) 0.0002(7)
C1 0.0186(8) 0.0241(8) 0.0201(7) -0.0016(6) -0.0010(6) 0.0007(7)
C7 0.0221(8) 0.0248(9) 0.0202(8) 0.0057(7) 0.0007(6) -0.0010(7)
C9 0.0248(9) 0.0255(9) 0.0190(8) 0.0008(7) -0.0005(6) -0.0015(7)
C6 0.0191(8) 0.0244(8) 0.0173(7) 0.0043(6) 0.0000(6) 0.0013(7)
C5 0.0192(8) 0.0327(10) 0.0302(9) -0.0053(8) 0.0016(7) 0.0033(8)
C8 0.0246(8) 0.0241(9) 0.0212(8) 0.0035(7) -0.0026(7) -0.0029(7)
C13 0.0378(11) 0.0357(10) 0.0207(8) -0.0013(7) 0.0068(8) 0.0004(9)
C12 0.0375(11) 0.0281(10) 0.0338(10) 0.0032(8) -0.0030(8) -0.0083(9)
C11 0.0247(9) 0.0390(11) 0.0258(9) 0.0060(8) 0.0064(7) -0.0009(8)
C3 0.0384(11) 0.0240(9) 0.0304(9) 0.0054(7) -0.0097(8) 0.0036(8)
C4 0.0294(10) 0.0298(10) 0.0376(10) -0.0081(8) -0.0046(8) 0.0110(8)
C17 0.0264(9) 0.0253(9) 0.0241(8) 0.0006(7) 0.0068(7) 0.0007(7)
C14 0.0223(9) 0.0280(9) 0.0325(10) -0.0008(7) 0.0057(7) -0.0045(7)
C19 0.0435(12) 0.0421(12) 0.0243(9) -0.0065(8) 0.0045(8) -0.0013(10)
C18 0.0416(12) 0.0406(12) 0.0422(11) 0.0050(9) 0.0198(9) 0.0151(10)
C16 0.0348(11) 0.0436(12) 0.0475(12) 0.0041(10) 0.0194(10) -0.0037(10)
C15 0.0446(13) 0.0266(11) 0.098(2) 0.0048(12) 0.0300(14) -0.0068(10)

loop_
_atom_type_symbol
_atom_type_description
_atom_type_scat_dispersion_real
_atom_type_scat_dispersion_imag
_atom_type_scat_source
C C .0033 .0016 'International Tables Vol C Tables 4.2.6.8 and 6.1.1.4'
H H .0000 .0000 'International Tables Vol C Tables 4.2.6.8 and 6.1.1.4'
Si Si .0817 .0704 'International Tables Vol C Tables 4.2.6.8 and 6.1.1.4'
Co Co .3494 .9721 'International Tables Vol C Tables 4.2.6.8 and 6.1.1.4'

loop_
_geom_angle_atom_site_label_1
_geom_angle_atom_site_label_2
_geom_angle_atom_site_label_3
_geom_angle
C6 Co1 C7 43.85(7)
C6 Co1 C9 43.54(7)
C7 Co1 C9 63.15(8)
C6 Co1 C8 63.31(7)
C7 Co1 C8 43.44(7)
C9 Co1 C8 43.23(7)
C6 Co1 C1 98.36(7)
C7 Co1 C1 118.66(7)
C9 Co1 C1 127.88(7)
C8 Co1 C1 160.38(7)
C6 Co1 C5 111.89(8)
C7 Co1 C5 152.39(8)
C9 Co1 C5 110.81(8)
C8 Co1 C5 149.39(8)
C1 Co1 C5 41.34(7)
C6 Co1 C2 122.01(7)
C7 Co1 C2 110.43(8)
C9 Co1 C2 164.98(8)
C8 Co1 C2 141.74(8)
C1 Co1 C2 41.21(7)
C5 Co1 C2 68.02(8)
C6 Co1 C4 149.22(8)
C7 Co1 C4 166.48(8)
C9 Co1 C4 122.37(8)
C8 Co1 C4 130.27(8)
C1 Co1 C4 69.05(8)
C5 Co1 C4 40.48(8)
C2 Co1 C4 67.22(8)
C6 Co1 C3 161.64(8)
C7 Co1 C3 129.97(8)
C9 Co1 C3 154.80(8)
C8 Co1 C3 126.94(8)
C1 Co1 C3 68.83(8)
C5 Co1 C3 67.68(9)
C2 Co1 C3 39.85(7)
C4 Co1 C3 39.79(9)
C1 Si1 C14 113.22(8)
C1 Si1 C17 107.23(8)
C14 Si1 C17 111.44(8)
C1 Si1 C10 104.50(7)
C14 Si1 C10 110.11(8)
C17 Si1 C10 110.08(8)
C3 C2 C1 109.65(17)
C3 C2 Co1 71.53(10)
C1 C2 Co1 68.46(9)
C3 C2 H2A 125.2
C1 C2 H2A 125.2
Co1 C2 H2A 125.2
C6 C10 Si1 109.86(11)
C6 C10 H10A 109.7
Si1 C10 H10A 109.7
C6 C10 H10B 109.7
Si1 C10 H10B 109.7
H10A C10 H10B 108.2
C5 C1 C2 105.60(16)
C5 C1 Si1 125.55(14)
C2 C1 Si1 123.65(13)
C5 C1 Co1 69.53(10)
C2 C1 Co1 70.33(10)
Si1 C1 Co1 104.50(8)
C8 C7 C6 89.86(14)
C8 C7 C11 133.44(16)
C6 C7 C11 135.81(17)
C8 C7 Co1 68.91(10)
C6 C7 Co1 67.57(9)
C11 C7 Co1 128.73(12)
C6 C9 C8 90.39(14)
C6 C9 C13 134.22(17)
C8 C9 C13 134.74(17)
C6 C9 Co1 67.56(9)
C8 C9 Co1 68.87(9)
C13 C9 Co1 127.88(14)
C9 C6 C7 89.89(14)
C9 C6 C10 134.28(15)
C7 C6 C10 135.48(15)
C9 C6 Co1 68.90(10)
C7 C6 Co1 68.59(9)
C10 C6 Co1 116.31(11)
C4 C5 C1 109.15(17)
C4 C5 Co1 71.46(11)
C1 C5 Co1 69.13(10)
C4 C5 H5A 125.4
C1 C5 H5A 125.4
Co1 C5 H5A 125.4
C9 C8 C7 89.86(14)
C9 C8 C12 134.29(17)
C7 C8 C12 134.97(17)
C9 C8 Co1 67.90(9)
C7 C8 Co1 67.64(9)
C12 C8 Co1 129.38(13)
C9 C13 H13A 109.5
C9 C13 H13B 109.5
H13A C13 H13B 109.5
C9 C13 H13C 109.5
H13A C13 H13C 109.5
H13B C13 H13C 109.5
C8 C12 H12A 109.5
C8 C12 H12B 109.5
H12A C12 H12B 109.5
C8 C12 H12C 109.5
H12A C12 H12C 109.5
H12B C12 H12C 109.5
C7 C11 H11A 109.5
C7 C11 H11B 109.5
H11A C11 H11B 109.5
C7 C11 H11C 109.5
H11A C11 H11C 109.5
H11B C11 H11C 109.5
C2 C3 C4 107.73(17)
C2 C3 Co1 68.62(10)
C4 C3 Co1 69.62(10)
C2 C3 H3A 126.1
C4 C3 H3A 126.1
Co1 C3 H3A 126.1
C3 C4 C5 107.87(17)
C3 C4 Co1 70.59(11)
C5 C4 Co1 68.06(10)
C3 C4 H4A 126.1
C5 C4 H4A 126.1
Co1 C4 H4A 126.1
C18 C17 C19 110.89(17)
C18 C17 Si1 114.56(13)
C19 C17 Si1 111.41(13)
C18 C17 H17A 106.5
C19 C17 H17A 106.5
Si1 C17 H17A 106.5
C15 C14 C16 109.52(18)
C15 C14 Si1 112.26(14)
C16 C14 Si1 113.13(14)
C15 C14 H14A 107.2
C16 C14 H14A 107.2
Si1 C14 H14A 107.2
C17 C19 H19A 109.5
C17 C19 H19B 109.5
H19A C19 H19B 109.5
C17 C19 H19C 109.5
H19A C19 H19C 109.5
H19B C19 H19C 109.5
C17 C18 H18A 109.5
C17 C18 H18B 109.5
H18A C18 H18B 109.5
C17 C18 H18C 109.5
H18A C18 H18C 109.5
H18B C18 H18C 109.5
C14 C16 H16A 109.5
C14 C16 H16B 109.5
H16A C16 H16B 109.5
C14 C16 H16C 109.5
H16A C16 H16C 109.5
H16B C16 H16C 109.5
C14 C15 H15A 109.5
C14 C15 H15B 109.5
H15A C15 H15B 109.5
C14 C15 H15C 109.5
H15A C15 H15C 109.5
H15B C15 H15C 109.5

loop_
_geom_bond_atom_site_label_1
_geom_bond_atom_site_label_2
_geom_bond_distance
Co1 C6 1.9557(17)
Co1 C7 1.9697(18)
Co1 C9 1.9739(18)
Co1 C8 1.9872(18)
Co1 C1 2.0345(17)
Co1 C5 2.0400(19)
Co1 C2 2.0597(19)
Co1 C4 2.0852(19)
Co1 C3 2.0980(18)
Si1 C1 1.8831(18)
Si1 C14 1.8880(19)
Si1 C17 1.8929(18)
Si1 C10 1.9137(18)
C2 C3 1.417(3)
C2 C1 1.441(3)
C2 H2A 1.0000
C10 C6 1.506(2)
C10 H10A 0.9900
C10 H10B 0.9900
C1 C5 1.438(2)
C7 C8 1.465(3)
C7 C6 1.466(2)
C7 C11 1.489(2)
C9 C6 1.457(2)
C9 C8 1.459(3)
C9 C13 1.490(2)
C5 C4 1.428(3)
C5 H5A 1.0000
C8 C12 1.486(3)
C13 H13A 0.9800
C13 H13B 0.9800
C13 H13C 0.9800
C12 H12A 0.9800
C12 H12B 0.9800
C12 H12C 0.9800
C11 H11A 0.9800
C11 H11B 0.9800
C11 H11C 0.9800
C3 C4 1.424(3)
C3 H3A 1.0000
C4 H4A 1.0000
C17 C18 1.529(3)
C17 C19 1.532(3)
C17 H17A 1.0000
C14 C15 1.528(3)
C14 C16 1.528(3)
C14 H14A 1.0000
C19 H19A 0.9800
C19 H19B 0.9800
C19 H19C 0.9800
C18 H18A 0.9800
C18 H18B 0.9800
C18 H18C 0.9800
C16 H16A 0.9800
C16 H16B 0.9800
C16 H16C 0.9800
C15 H15A 0.9800
C15 H15B 0.9800
C15 H15C 0.9800

loop_
_geom_torsion_atom_site_label_1
_geom_torsion_atom_site_label_2
_geom_torsion_atom_site_label_3
_geom_torsion_atom_site_label_4
_geom_torsion
C6 Co1 C2 C3 -176.13(12)
C7 Co1 C2 C3 -128.57(12)
C9 Co1 C2 C3 169.6(3)
C8 Co1 C2 C3 -89.72(16)
C1 Co1 C2 C3 120.86(17)
C5 Co1 C2 C3 81.05(13)
C4 Co1 C2 C3 37.11(13)
C6 Co1 C2 C1 63.01(13)
C7 Co1 C2 C1 110.58(11)
C9 Co1 C2 C1 48.7(3)
C8 Co1 C2 C1 149.42(12)
C5 Co1 C2 C1 -39.81(10)
C4 Co1 C2 C1 -83.75(12)
C3 Co1 C2 C1 -120.86(17)
C1 Si1 C10 C6 -27.01(14)
C14 Si1 C10 C6 -148.90(12)
C17 Si1 C10 C6 87.85(13)
C3 C2 C1 C5 1.1(2)
Co1 C2 C1 C5 60.97(11)
C3 C2 C1 Si1 -154.50(13)
Co1 C2 C1 Si1 -94.67(12)
C3 C2 C1 Co1 -59.84(13)
C14 Si1 C1 C5 64.89(17)
C17 Si1 C1 C5 -171.78(15)
C10 Si1 C1 C5 -54.94(17)
C14 Si1 C1 C2 -144.34(14)
C17 Si1 C1 C2 -21.01(16)
C10 Si1 C1 C2 95.83(15)
C14 Si1 C1 Co1 139.87(8)
C17 Si1 C1 Co1 -96.80(9)
C10 Si1 C1 Co1 20.04(10)
C6 Co1 C1 C5 113.81(11)
C7 Co1 C1 C5 155.18(11)
C9 Co1 C1 C5 78.30(13)
C8 Co1 C1 C5 133.8(2)
C2 Co1 C1 C5 -115.98(15)
C4 Co1 C1 C5 -37.07(11)
C3 Co1 C1 C5 -79.84(12)
C6 Co1 C1 C2 -130.21(11)
C7 Co1 C1 C2 -88.84(12)
C9 Co1 C1 C2 -165.72(11)
C8 Co1 C1 C2 -110.2(2)
C5 Co1 C1 C2 115.98(15)
C4 Co1 C1 C2 78.92(12)
C3 Co1 C1 C2 36.15(11)
C6 Co1 C1 Si1 -9.18(9)
C7 Co1 C1 Si1 32.19(11)
C9 Co1 C1 Si1 -44.69(12)
C8 Co1 C1 Si1 10.8(3)
C5 Co1 C1 Si1 -122.99(14)
C2 Co1 C1 Si1 121.03(14)
C4 Co1 C1 Si1 -160.06(11)
C3 Co1 C1 Si1 157.17(11)
C6 Co1 C7 C8 -99.00(13)
C9 Co1 C7 C8 -49.23(10)
C1 Co1 C7 C8 -169.73(9)
C5 Co1 C7 C8 -132.99(15)
C2 Co1 C7 C8 145.61(10)
C4 Co1 C7 C8 68.2(3)
C3 Co1 C7 C8 104.79(12)
C9 Co1 C7 C6 49.77(10)
C8 Co1 C7 C6 99.00(13)
C1 Co1 C7 C6 -70.74(11)
C5 Co1 C7 C6 -33.99(18)
C2 Co1 C7 C6 -115.39(10)
C4 Co1 C7 C6 167.2(3)
C3 Co1 C7 C6 -156.21(10)
C6 Co1 C7 C11 131.5(2)
C9 Co1 C7 C11 -178.7(2)
C8 Co1 C7 C11 -129.5(2)
C1 Co1 C7 C11 60.81(19)
C5 Co1 C7 C11 97.6(2)
C2 Co1 C7 C11 16.16(19)
C4 Co1 C7 C11 -61.2(4)
C3 Co1 C7 C11 -24.7(2)
C7 Co1 C9 C6 -50.16(10)
C8 Co1 C9 C6 -99.64(14)
C1 Co1 C9 C6 56.53(13)
C5 Co1 C9 C6 100.32(11)
C2 Co1 C9 C6 17.7(3)
C4 Co1 C9 C6 144.06(11)
C3 Co1 C9 C6 -178.11(17)
C6 Co1 C9 C8 99.64(14)
C7 Co1 C9 C8 49.49(11)
C1 Co1 C9 C8 156.18(11)
C5 Co1 C9 C8 -160.04(11)
C2 Co1 C9 C8 117.3(3)
C4 Co1 C9 C8 -116.30(12)
C3 Co1 C9 C8 -78.5(2)
C6 Co1 C9 C13 -129.4(2)
C7 Co1 C9 C13 -179.6(2)
C8 Co1 C9 C13 131.0(2)
C1 Co1 C9 C13 -72.9(2)
C5 Co1 C9 C13 -29.08(19)
C2 Co1 C9 C13 -111.7(3)
C4 Co1 C9 C13 14.7(2)
C3 Co1 C9 C13 52.5(3)
C8 C9 C6 C7 0.14(13)
C13 C9 C6 C7 -171.3(2)
Co1 C9 C6 C7 67.01(9)
C8 C9 C6 C10 -173.55(17)
C13 C9 C6 C10 15.0(3)
Co1 C9 C6 C10 -106.69(19)
C8 C9 C6 Co1 -66.87(9)
C13 C9 C6 Co1 121.7(2)
C8 C7 C6 C9 -0.14(13)
C11 C7 C6 C9 169.58(19)
Co1 C7 C6 C9 -67.30(10)
C8 C7 C6 C10 173.42(18)
C11 C7 C6 C10 -16.9(3)
Co1 C7 C6 C10 106.27(19)
C8 C7 C6 Co1 67.15(10)
C11 C7 C6 Co1 -123.1(2)
Si1 C10 C6 C9 107.62(19)
Si1 C10 C6 C7 -63.4(2)
Si1 C10 C6 Co1 22.14(16)
C7 Co1 C6 C9 98.57(13)
C8 Co1 C6 C9 49.09(11)
C1 Co1 C6 C9 -138.28(11)
C5 Co1 C6 C9 -97.64(11)
C2 Co1 C6 C9 -174.67(10)
C4 Co1 C6 C9 -75.63(17)
C3 Co1 C6 C9 177.4(2)
C9 Co1 C6 C7 -98.57(13)
C8 Co1 C6 C7 -49.48(10)
C1 Co1 C6 C7 123.15(10)
C5 Co1 C6 C7 163.78(10)
C2 Co1 C6 C7 86.75(12)
C4 Co1 C6 C7 -174.20(13)
C3 Co1 C6 C7 78.9(3)
C7 Co1 C6 C10 -131.33(17)
C9 Co1 C6 C10 130.09(17)
C8 Co1 C6 C10 179.19(15)
C1 Co1 C6 C10 -8.19(13)
C5 Co1 C6 C10 32.45(15)
C2 Co1 C6 C10 -44.58(16)
C4 Co1 C6 C10 54.5(2)
C3 Co1 C6 C10 -52.5(3)
C2 C1 C5 C4 -1.01(19)
Si1 C1 C5 C4 154.03(13)
Co1 C1 C5 C4 60.49(13)
C2 C1 C5 Co1 -61.50(12)
Si1 C1 C5 Co1 93.54(13)
C6 Co1 C5 C4 162.82(11)
C7 Co1 C5 C4 -172.51(14)
C9 Co1 C5 C4 115.90(12)
C8 Co1 C5 C4 88.56(18)
C1 Co1 C5 C4 -119.88(16)
C2 Co1 C5 C4 -80.19(12)
C3 Co1 C5 C4 -37.01(11)
C6 Co1 C5 C1 -77.31(12)
C7 Co1 C5 C1 -52.64(19)
C9 Co1 C5 C1 -124.23(11)
C8 Co1 C5 C1 -151.56(14)
C2 Co1 C5 C1 39.69(10)
C4 Co1 C5 C1 119.88(16)
C3 Co1 C5 C1 82.86(12)
C6 C9 C8 C7 -0.14(13)
C13 C9 C8 C7 171.2(2)
Co1 C9 C8 C7 -65.83(9)
C6 C9 C8 C12 -170.2(2)
C13 C9 C8 C12 1.2(4)
Co1 C9 C8 C12 124.1(2)
C6 C9 C8 Co1 65.68(9)
C13 C9 C8 Co1 -122.9(2)
C6 C7 C8 C9 0.14(13)
C11 C7 C8 C9 -170.00(19)
Co1 C7 C8 C9 66.06(10)
C6 C7 C8 C12 170.10(19)
C11 C7 C8 C12 0.0(3)
Co1 C7 C8 C12 -124.0(2)
C6 C7 C8 Co1 -65.92(9)
C11 C7 C8 Co1 123.9(2)
C6 Co1 C8 C9 -49.47(11)
C7 Co1 C8 C9 -99.45(14)
C1 Co1 C8 C9 -71.7(2)
C5 Co1 C8 C9 38.8(2)
C2 Co1 C8 C9 -158.18(12)
C4 Co1 C8 C9 97.08(13)
C3 Co1 C8 C9 148.54(12)
C6 Co1 C8 C7 49.98(10)
C9 Co1 C8 C7 99.45(14)
C1 Co1 C8 C7 27.8(2)
C5 Co1 C8 C7 138.26(15)
C2 Co1 C8 C7 -58.73(15)
C4 Co1 C8 C7 -163.47(11)
C3 Co1 C8 C7 -112.02(12)
C6 Co1 C8 C12 -179.4(2)
C7 Co1 C8 C12 130.6(2)
C9 Co1 C8 C12 -129.9(2)
C1 Co1 C8 C12 158.39(19)
C5 Co1 C8 C12 -91.1(2)
C2 Co1 C8 C12 71.9(2)
C4 Co1 C8 C12 -32.8(2)
C3 Co1 C8 C12 18.6(2)
C1 C2 C3 C4 -0.8(2)
Co1 C2 C3 C4 -58.82(13)
C1 C2 C3 Co1 57.98(12)
C6 Co1 C3 C2 10.5(3)
C7 Co1 C3 C2 72.94(15)
C9 Co1 C3 C2 -173.68(16)
C8 Co1 C3 C2 129.22(12)
C1 Co1 C3 C2 -37.33(11)
C5 Co1 C3 C2 -81.98(13)
C4 Co1 C3 C2 -119.63(17)
C6 Co1 C3 C4 130.1(2)
C7 Co1 C3 C4 -167.43(11)
C9 Co1 C3 C4 -54.1(2)
C8 Co1 C3 C4 -111.15(13)
C1 Co1 C3 C4 82.29(12)
C5 Co1 C3 C4 37.64(11)
C2 Co1 C3 C4 119.63(17)
C2 C3 C4 C5 0.2(2)
Co1 C3 C4 C5 -58.00(13)
C2 C3 C4 Co1 58.19(13)
C1 C5 C4 C3 0.5(2)
Co1 C5 C4 C3 59.58(13)
C1 C5 C4 Co1 -59.05(12)
C6 Co1 C4 C3 -151.90(14)
C7 Co1 C4 C3 45.5(3)
C9 Co1 C4 C3 155.91(11)
C8 Co1 C4 C3 102.33(13)
C1 Co1 C4 C3 -81.69(12)
C5 Co1 C4 C3 -119.51(16)
C2 Co1 C4 C3 -37.17(11)
C6 Co1 C4 C5 -32.39(19)
C7 Co1 C4 C5 165.0(3)
C9 Co1 C4 C5 -84.57(13)
C8 Co1 C4 C5 -138.16(11)
C1 Co1 C4 C5 37.82(11)
C2 Co1 C4 C5 82.35(12)
C3 Co1 C4 C5 119.51(16)
C1 Si1 C17 C18 158.11(15)
C14 Si1 C17 C18 -77.47(17)
C10 Si1 C17 C18 44.99(17)
C1 Si1 C17 C19 -74.99(15)
C14 Si1 C17 C19 49.43(16)
C10 Si1 C17 C19 171.89(13)
C1 Si1 C14 C15 -175.75(16)
C17 Si1 C14 C15 63.27(19)
C10 Si1 C14 C15 -59.18(18)
C1 Si1 C14 C16 -51.18(17)
C17 Si1 C14 C16 -172.16(14)
C10 Si1 C14 C16 65.39(16)
